data_1520511
loop_
_publ_author_name
'Peter S. Berdonosov'
'Dmitry O. Charkin'
'Ardak M. Kusainova'
'Charles H. Hervoches'
'Valeriy A. Dolgikh'
'Philip Lightfoot'

_publ_section_title
;
 The crystal structures of BiTeO3I, NdTeO3X (X=Cl, Br) and Bi5TeO8.5I2:
 some crystal chemistry peculiarities of layered Bi(Ln)Te oxyhalides
;
_journal_name_full 'Solid State Sciences'
_journal_page_first 553
_journal_page_last 562
_journal_volume 2
_journal_year 2000
_chemical_formula_sum 'Bi5 I2 O8.5 Te'
_chemical_formula_weight 1562.31
_space_group_IT_number 35
_symmetry_cell_setting orthorhombic
_symmetry_Int_Tables_number 35
_symmetry_space_group_name_Hall 'C 2 -2'
_symmetry_space_group_name_H-M 'C m m 2'
_cell_angle_alpha 90
_cell_angle_beta 90
_cell_angle_gamma 90
_cell_formula_units_Z 1
_cell_length_a 5.6878(3)
_cell_length_b 5.7230(3)
_cell_length_c 9.7260(6)
_cell_volume 316.59(3)
_diffrn_ambient_temperature 293
_diffrn_radiation_probe neutron
_diffrn_radiation_type white
_exptl_crystal_density_diffrn 8.194
_pd_proc_ls_prof_R_factor 0.092
_pd_proc_ls_prof_wR_factor 0.112
_cod_data_source_file SSS-2000-2-553-562-4.cif
_cod_data_source_block 4
_cod_depositor_comments
;
Rietveld refinements using GSAS, neutron at ISIS
;
_cod_database_code 1520511

loop_
_symmetry_equiv_pos_site_id
_symmetry_equiv_pos_as_xyz
1 x,y,z
2 -x,-y,z
3 -x,y,z
4 x,-y,z
5 1/2+x,1/2+y,z
6 1/2-x,1/2-y,z
7 1/2-x,1/2+y,z
8 1/2+x,1/2-y,z

loop_
_atom_site_label
_atom_site_type_symbol
_atom_site_thermal_displace_type
_atom_site_fract_x
_atom_site_fract_y
_atom_site_fract_z
_atom_site_occupancy
_atom_site_U_iso_or_equiv
_atom_site_calc_flag
_atom_site_refinement_flags
_atom_site_disorder_assembly
_atom_site_disorder_group
Bi1 Bi Uiso 0.00000 0.00000 0.00000 1.000 0.049(2) . . . .
Bi2 Bi Uiso 0.00000 0.50000 0.2454(10) 1.000 0.0070(10) . . . .
Bi3 Bi Uiso 0.00000 0.50000 0.698(2) 0.500 0.021(2) . . . .
I I Uiso 0.00000 0.00000 0.4948(8) 1.000 0.009(2) . . . .
Te3 Te Uiso 0.50000 0.00000 0.800(3) 0.500 0.021(2) . . . .
O1 O Uiso 0.25000 0.25000 0.1306(12) 1.000 0.0354(8) . . . .
O2 O Uiso 0.25000 0.25000 0.8024(7) 1.000 0.0354(8) . . . .
O3 O Uiso 0.50000 0.00000 0.00000 0.250 0.0354(8) . . . .

loop_
_geom_angle_atom_site_label_1
_geom_angle_atom_site_label_2
_geom_angle_atom_site_label_3
_geom_angle
_geom_angle_site_symmetry_1
_geom_angle_site_symmetry_2
_geom_angle_site_symmetry_3
_geom_angle_publ_flag
Te3 Bi1 O1 142.48(10) 1_454 . . yes
Te3 Bi1 O1 79.0(4) 1_554 . . yes
O1 Bi1 O2 75.8(3) . . 1_554 yes
O1 Bi1 O2 168.6(3) . . 2_554 yes
O1 Bi1 O1 115.6(3) . . 2_555 yes
O1 Bi1 O2 111.33(15) . . 3_554 yes
O1 Bi1 O1 73.24(16) . . 3_555 yes
O1 Bi1 O2 111.80(15) . . 4_554 yes
O1 Bi1 O1 73.77(16) . . 4_555 yes
Te3 Bi1 Te3 111.3(6) 1_454 . 1_554 yes
Te3 Bi1 O2 91.8(4) 1_454 . 1_554 yes
Te3 Bi1 O2 35.84(19) 1_454 . 2_554 yes
Te3 Bi1 O1 79.0(4) 1_454 . 2_555 yes
Te3 Bi1 O2 35.84(19) 1_454 . 3_554 yes
Te3 Bi1 O1 79.0(4) 1_454 . 3_555 yes
Te3 Bi1 O2 91.8(4) 1_454 . 4_554 yes
Te3 Bi1 O1 142.48(10) 1_454 . 4_555 yes
Te3 Bi1 O2 35.84(19) 1_554 . 1_554 yes
Te3 Bi1 O2 91.8(4) 1_554 . 2_554 yes
Te3 Bi1 O1 142.48(10) 1_554 . 2_555 yes
Te3 Bi1 O2 91.8(4) 1_554 . 3_554 yes
Te3 Bi1 O1 142.48(10) 1_554 . 3_555 yes
Te3 Bi1 O2 35.84(19) 1_554 . 4_554 yes
Te3 Bi1 O1 79.0(4) 1_554 . 4_555 yes
O2 Bi1 O2 92.77(14) 1_554 . 2_554 yes
O1 Bi1 O2 168.6(3) 2_555 . 1_554 yes
O2 Bi1 O2 61.38(8) 1_554 . 3_554 yes
O1 Bi1 O2 111.33(15) 3_555 . 1_554 yes
O2 Bi1 O2 61.80(8) 1_554 . 4_554 yes
O1 Bi1 O2 111.80(15) 4_555 . 1_554 yes
O1 Bi1 O2 75.8(3) 2_555 . 2_554 yes
O2 Bi1 O2 61.80(8) 2_554 . 3_554 yes
O1 Bi1 O2 111.80(15) 3_555 . 2_554 yes
O2 Bi1 O2 61.38(8) 2_554 . 4_554 yes
O1 Bi1 O2 111.33(15) 4_555 . 2_554 yes
O1 Bi1 O2 111.80(15) 2_555 . 3_554 yes
O1 Bi1 O1 73.77(16) 2_555 . 3_555 yes
O1 Bi1 O2 111.33(15) 2_555 . 4_554 yes
O1 Bi1 O1 73.24(16) 2_555 . 4_555 yes
O1 Bi1 O2 75.8(3) 3_555 . 3_554 yes
O2 Bi1 O2 92.77(14) 3_554 . 4_554 yes
O1 Bi1 O2 168.6(3) 4_555 . 3_554 yes
O1 Bi1 O2 168.6(3) 3_555 . 4_554 yes
O1 Bi1 O1 115.6(3) 3_555 . 4_555 yes
O1 Bi1 O2 75.8(3) 4_555 . 4_554 yes
O1 Bi2 O1 122.1(6) . . 2_565 yes
O1 Bi2 O1 76.2(2) . . 3_555 yes
O1 Bi2 O1 76.7(2) . . 4_565 yes
O1 Bi2 O1 76.7(2) 2_565 . 3_555 yes
O1 Bi2 O1 76.2(2) 2_565 . 4_565 yes
O1 Bi2 O1 122.1(6) 3_555 . 4_565 yes
I Bi3 O2 74.6(2) . . . yes
I Bi3 I 110.7(5) . . 1_565 yes
I Bi3 O2 140.97(18) . . 2_565 yes
I Bi3 O2 74.6(2) . . 3_555 yes
I Bi3 O2 140.97(18) . . 4_565 yes
I Bi3 O2 140.97(18) 1_565 . . yes
O2 Bi3 O2 126.6(9) . . 2_565 yes
O2 Bi3 O2 78.1(4) . . 3_555 yes
O2 Bi3 O2 78.6(4) . . 4_565 yes
I Bi3 O2 74.6(2) 1_565 . 2_565 yes
I Bi3 O2 140.97(18) 1_565 . 3_555 yes
I Bi3 O2 74.6(2) 1_565 . 4_565 yes
O2 Bi3 O2 78.6(4) 2_565 . 3_555 yes
O2 Bi3 O2 78.1(4) 2_565 . 4_565 yes
O2 Bi3 O2 126.6(9) 3_555 . 4_565 yes
Bi3 I Bi3 110.7(4) . . 1_545 yes
Bi1 Te3 O2 54.0(4) 1_556 . . yes
O2 Te3 O3 89.3(9) . . 1_556 yes
Bi1 Te3 O2 125.1(8) 1_656 . . yes
O2 Te3 O2 178.7(17) . . 2_655 yes
O2 Te3 O2 89.64(1) . . 3_655 yes
O2 Te3 O2 90.35(1) . . 4_555 yes
Bi1 Te3 O3 55.6(4) 1_556 . 1_556 yes
Bi1 Te3 Bi1 111.3(8) 1_556 . 1_656 yes
Bi1 Te3 O2 125.1(8) 1_556 . 2_655 yes
Bi1 Te3 O2 125.1(8) 1_556 . 3_655 yes
Bi1 Te3 O2 54.0(4) 1_556 . 4_555 yes
Bi1 Te3 O3 55.6(4) 1_656 . 1_556 yes
O2 Te3 O3 89.3(9) 2_655 . 1_556 yes
O2 Te3 O3 89.3(9) 3_655 . 1_556 yes
O2 Te3 O3 89.3(9) 4_555 . 1_556 yes
Bi1 Te3 O2 54.0(4) 1_656 . 2_655 yes
Bi1 Te3 O2 54.0(4) 1_656 . 3_655 yes
Bi1 Te3 O2 125.1(8) 1_656 . 4_555 yes
O2 Te3 O2 90.35(1) 2_655 . 3_655 yes
O2 Te3 O2 89.64(1) 2_655 . 4_555 yes
O2 Te3 O2 178.7(17) 3_655 . 4_555 yes
Bi1 O1 Bi2 105.23(10) . . . yes
Bi3 O2 Te3 152.6(10) . . . yes
Bi1 O2 Bi3 108.3(3) 1_556 . . yes
Bi1 O2 Te3 90.2(6) 1_556 . . yes

loop_
_geom_bond_atom_site_label_1
_geom_bond_atom_site_label_2
_geom_bond_distance
_geom_bond_site_symmetry_1
_geom_bond_site_symmetry_2
_geom_bond_publ_flag
Bi1 O1 2.384(6) . . yes
Bi1 Te3 3.446(16) . 1_454 yes
Bi1 Te3 3.446(16) . 1_554 yes
Bi1 O2 2.786(5) . 1_554 yes
Bi1 O2 2.786(5) . 2_554 yes
Bi1 O1 2.384(6) . 2_555 yes
Bi1 O2 2.786(5) . 3_554 yes
Bi1 O1 2.384(6) . 3_555 yes
Bi1 O2 2.786(5) . 4_554 yes
Bi1 O1 2.384(6) . 4_555 yes
Bi2 O1 2.306(7) . . yes
Bi2 O1 2.306(7) . 2_565 yes
Bi2 O1 2.306(7) . 3_555 yes
Bi2 O1 2.306(7) . 4_565 yes
Bi3 I 3.478(12) . . yes
Bi3 O2 2.258(9) . . yes
Bi3 I 3.478(12) . 1_565 yes
Bi3 O2 2.258(9) . 2_565 yes
Bi3 O2 2.258(9) . 3_555 yes
Bi3 O2 2.258(9) . 4_565 yes
Te3 O2 2.0173(2) . . yes
Te3 O3 1.95(3) . 1_556 yes
Te3 O2 2.0173(2) . 2_655 yes
Te3 O2 2.0173(2) . 3_655 yes
Te3 O2 2.0173(2) . 4_555 yes

loop_
_geom_torsion_atom_site_label_1
_geom_torsion_atom_site_label_2
_geom_torsion_atom_site_label_3
_geom_torsion_atom_site_label_4
_geom_torsion
_geom_torsion_site_symmetry_1
_geom_torsion_site_symmetry_2
_geom_torsion_site_symmetry_3
_geom_torsion_site_symmetry_4
_geom_torsion_publ_flag
I Bi3 O2 Te3 36.99(13) . . . . no
